data_7203737
loop_
_publ_author_name
'McMurtrie, John'
'Dance, Ian'

_publ_section_title
;
 Engineering the metal-terpy grid with complexes containing 4?-hydroxy
 terpyridine
;
_journal_issue 36
_journal_name_full CrystEngComm
_journal_page_first 230
_journal_paper_doi 10.1039/b500989h
_journal_volume 7
_journal_year 2005
_chemical_formula_moiety 'C30 H22 N6 Ni O2 2+,2(B F4 1-)'
_chemical_formula_sum 'C30 H22 B2 F8 N6 Ni O2'
_chemical_formula_weight 730.9
_space_group_IT_number 19
_symmetry_cell_setting orthorhombic
_symmetry_space_group_name_Hall 'P 2ac 2ab'
_symmetry_space_group_name_H-M 'P 21 21 21'
_atom_type_scat_source 'International Tables for X-ray Crystallography, Vol. IV'
_audit_creation_method 'RAELSPUB and manual entry'
_cell_angle_alpha 90
_cell_angle_beta 90
_cell_angle_gamma 90
_cell_formula_units_Z 4
_cell_length_a 8.774(3)
_cell_length_b 8.871(2)
_cell_length_c 38.795(9)
_cell_measurement_reflns_used 10
_cell_measurement_temperature 294
_cell_measurement_theta_max 11
_cell_measurement_theta_min 10
_cell_volume 3019.6(14)
_computing_cell_refinement 'CAD4 Version 5.0, 1989'
_computing_data_collection 'CAD4 Version 5.0, 1989'
_computing_data_reduction 'Local program'
_computing_molecular_graphics 'ORTEP-II, (Johnson, 1976)'
_computing_publication_material 'Local programs'
_computing_structure_refinement 'RAELS, (Rae, 1989)'
_computing_structure_solution 'SIR92 (Altomare et al, 1994)'
_diffrn_measurement_device_type 'Nonius CAD-4'
_diffrn_measurement_method \w--2\q
_diffrn_radiation_type 'Mo K\a'
_diffrn_radiation_wavelength 0.71073
_diffrn_reflns_limit_h_max 8
_diffrn_reflns_limit_h_min 0
_diffrn_reflns_limit_k_max 8
_diffrn_reflns_limit_k_min 0
_diffrn_reflns_limit_l_max 37
_diffrn_reflns_limit_l_min 0
_diffrn_reflns_number 1660
_diffrn_reflns_theta_max 20
_diffrn_standards_decay_% 16
_diffrn_standards_interval_time 30min
_diffrn_standards_number 1
_exptl_absorpt_coefficient_mu 0.731
_exptl_absorpt_correction_T_max 0.91
_exptl_absorpt_correction_T_min 0.87
_exptl_absorpt_correction_type analytical
_exptl_absorpt_process_details '(DeMeulenaer & Tompa, 1965)'
_exptl_crystal_colour orange-brown
_exptl_crystal_density_diffrn 1.61
_exptl_crystal_density_method 'not measured'
_exptl_crystal_description block
_exptl_crystal_F_000 1480.0
_exptl_crystal_size_max 0.23
_exptl_crystal_size_mid 0.21
_exptl_crystal_size_min 0.16
_refine_diff_density_max 0.50
_refine_diff_density_min -0.50
_refine_ls_abs_structure_details ' The enantiomer is confirmed, with the alternative giving R_factor 0.050'
_refine_ls_extinction_method none
_refine_ls_goodness_of_fit_ref 1.97
_refine_ls_hydrogen_treatment noref
_refine_ls_number_parameters 140
_refine_ls_number_reflns 1268
_refine_ls_R_factor_gt 0.046
_refine_ls_shift/su_max 0.004
_refine_ls_structure_factor_coef F
_refine_ls_weighting_details 'w = 1/[\s^2^(F) + 0.0004F^2^]'
_refine_ls_weighting_scheme calc
_refine_ls_wR_factor_ref 0.058
_reflns_number_gt 1268
_reflns_number_total 1660
_reflns_threshold_expression I>2\s(I)
_cod_data_source_file b500989h.txt
_cod_data_source_block crystal_1
_cod_original_cell_volume 3020(1)
_cod_database_code 7203737

loop_
_symmetry_equiv_pos_site_id
_symmetry_equiv_pos_as_xyz
1 x,y,z
2 1/2-x,-y,1/2+z
3 1/2+x,1/2-y,-z
4 -x,1/2+y,1/2-z

loop_
_atom_site_label
_atom_site_fract_x
_atom_site_fract_y
_atom_site_fract_z
_atom_site_U_iso_or_equiv
_atom_site_adp_type
_atom_site_type_symbol
_atom_site_occupancy
Ni 0.65494(14) 0.89391(13) 0.62498(3) 0.0320(4) Uani Ni 1.0
O1A 0.7391(8) 0.9566(7) 0.7799(2) 0.068(4) Uani O 1.0
N1A 0.8766(6) 0.8062(6) 0.6324(2) 0.034(2) Uani N 1.0
N2A 0.6785(6) 0.9067(6) 0.6758(1) 0.032(2) Uani N 1.0
N3A 0.4422(6) 0.9834(6) 0.6405(2) 0.032(2) Uani N 1.0
C1A 0.9703(7) 0.7469(8) 0.6085(2) 0.041(2) Uani C 1.0
C2A 1.1084(8) 0.6811(8) 0.6169(2) 0.052(2) Uani C 1.0
C3A 1.1528(8) 0.6756(8) 0.6508(2) 0.054(3) Uani C 1.0
C4A 1.0570(9) 0.7365(8) 0.6757(2) 0.046(3) Uani C 1.0
C5A 0.9195(8) 0.8011(7) 0.6657(2) 0.037(2) Uani C 1.0
C6A 0.8108(8) 0.8648(7) 0.6905(2) 0.036(2) Uani C 1.0
C7A 0.8343(8) 0.8804(7) 0.7256(2) 0.045(3) Uani C 1.0
C8A 0.7192(5) 0.9402(5) 0.7457(2) 0.051(3) Uani C 1.0
C9A 0.5835(8) 0.9830(7) 0.7305(2) 0.046(3) Uani C 1.0
C10A 0.5661(8) 0.9649(8) 0.6952(2) 0.036(2) Uani C 1.0
C11A 0.4303(8) 1.0106(8) 0.6745(2) 0.036(2) Uani C 1.0
C12A 0.2997(9) 1.0742(9) 0.6887(2) 0.047(3) Uani C 1.0
C13A 0.1781(8) 1.1106(8) 0.6674(2) 0.052(3) Uani C 1.0
C14A 0.1908(7) 1.0826(8) 0.6327(2) 0.047(2) Uani C 1.0
C15A 0.3237(8) 1.0192(7) 0.6201(2) 0.038(2) Uani C 1.0
O1B 0.6504(9) 0.8261(7) 0.4693(1) 0.075(4) Uani O 1.0
N1B 0.7409(6) 1.1043(6) 0.6085(2) 0.034(1) Uani N 1.0
N2B 0.6358(6) 0.8795(6) 0.5741(1) 0.031(2) Uani N 1.0
N3B 0.5676(6) 0.6727(6) 0.6184(2) 0.032(1) Uani N 1.0
C1B 0.7953(8) 1.2161(7) 0.6284(2) 0.040(1) Uani C 1.0
C2B 0.8584(8) 1.3462(7) 0.6148(2) 0.049(2) Uani C 1.0
C3B 0.8662(8) 1.3629(8) 0.5796(2) 0.053(2) Uani C 1.0
C4B 0.8103(9) 1.2482(8) 0.5589(2) 0.048(2) Uani C 1.0
C5B 0.7483(8) 1.1201(8) 0.5740(2) 0.037(2) Uani C 1.0
C6B 0.6903(7) 0.9909(7) 0.5541(2) 0.037(2) Uani C 1.0
C7B 0.6965(7) 0.9759(7) 0.5186(2) 0.049(2) Uani C 1.0
C8B 0.6456(6) 0.8436(5) 0.5037(2) 0.054(3) Uani C 1.0
C9B 0.5897(7) 0.7295(7) 0.5244(2) 0.047(2) Uani C 1.0
C10B 0.5861(7) 0.7505(7) 0.5598(2) 0.035(2) Uani C 1.0
C11B 0.5384(8) 0.6358(8) 0.5854(2) 0.035(2) Uani C 1.0
C12B 0.4754(8) 0.4972(8) 0.5765(2) 0.043(2) Uani C 1.0
C13B 0.4416(8) 0.3939(8) 0.6023(2) 0.049(2) Uani C 1.0
C14B 0.4716(8) 0.4321(8) 0.6359(2) 0.048(2) Uani C 1.0
C15B 0.5344(8) 0.5717(7) 0.6431(2) 0.040(1) Uani C 1.0
B1A 0.8042(12) 0.3967(10) 0.7192(2) 0.064(6) Uani B 0.58
F1A 0.9446(15) 0.3822(17) 0.7047(4) 0.089(7) Uani F 0.58
F2A 0.6989(17) 0.3261(18) 0.6991(3) 0.117(9) Uani F 0.58
F3A 0.7682(17) 0.5455(11) 0.7219(4) 0.123(7) Uani F 0.58
F4A 0.8050(18) 0.3330(16) 0.7512(3) 0.106(8) Uani F 0.58
B1A' 0.8527(18) 0.4056(14) 0.7172(3) 0.062(6) Uani B 0.42
F1A' 0.7317(25) 0.4351(24) 0.6963(5) 0.108(8) Uani F 0.42
F2A' 0.8715(25) 0.5214(18) 0.7398(4) 0.104(4) Uani F 0.42
F3A' 0.9809(24) 0.3902(27) 0.6977(5) 0.112(8) Uani F 0.42
F4A' 0.8267(27) 0.2756(16) 0.7349(5) 0.102(8) Uani F 0.42
B1B 0.1769(5) 1.0786(5) 0.5303(1) 0.075(4) Uani B 1.0
F1B 0.1099(8) 0.9675(6) 0.5492(2) 0.103(3) Uani F 1.0
F2B 0.2085(10) 1.1982(6) 0.5511(2) 0.133(6) Uani F 1.0
F3B 0.0805(7) 1.1229(7) 0.5048(1) 0.092(5) Uani F 1.0
F4B 0.3085(7) 1.0258(9) 0.5162(2) 0.150(5) Uani F 1.0
HC1A 0.9389 0.7504 0.5838 0.044 Uani H 1.0
HC2A 1.1751 0.6381 0.5985 0.062 Uani H 1.0
HC3A 1.2521 0.6286 0.6575 0.064 Uani H 1.0
HC4A 1.0866 0.7340 0.7006 0.052 Uani H 1.0
HC7A 0.9331 0.8489 0.7363 0.053 Uani H 1.0
HC9A 0.4992 1.0265 0.7447 0.055 Uani H 1.0
HC12A 0.2933 1.0934 0.7141 0.054 Uani H 1.0
HC13A 0.0832 1.1564 0.6771 0.063 Uani H 1.0
HC14A 0.1051 1.1077 0.6167 0.054 Uani H 1.0
HC15A 0.3320 0.9991 0.5948 0.039 Uani H 1.0
HC1B 0.7901 1.2049 0.6540 0.044 Uani H 1.0
HC2B 0.8977 1.4271 0.6304 0.058 Uani H 1.0
HC3B 0.9113 1.4559 0.5692 0.064 Uani H 1.0
HC4B 0.8147 1.2575 0.5332 0.056 Uani H 1.0
HC7B 0.7372 1.0594 0.5039 0.058 Uani H 1.0
HC9B 0.5525 0.6332 0.5140 0.054 Uani H 1.0
HC12B 0.4546 0.4722 0.5519 0.051 Uani H 1.0
HC13B 0.3962 0.2937 0.5965 0.059 Uani H 1.0
HC14B 0.4484 0.3599 0.6550 0.057 Uani H 1.0
HC15B 0.5559 0.5985 0.6676 0.044 Uani H 1.0

loop_
_atom_site_aniso_label
_atom_site_aniso_U_11
_atom_site_aniso_U_22
_atom_site_aniso_U_33
_atom_site_aniso_U_12
_atom_site_aniso_U_13
_atom_site_aniso_U_23
_atom_site_aniso_type_symbol
Ni 0.0349(7) 0.0267(7) 0.0342(8) 0.0006(8) 0.0000(8) -0.0015(7) Ni
O1A 0.099(6) 0.067(5) 0.036(4) -0.004(4) -0.011(2) -0.007(2) O
N1A 0.033(2) 0.026(2) 0.043(2) -0.005(2) 0.001(2) -0.001(2) N
N2A 0.037(2) 0.024(2) 0.034(2) -0.007(2) -0.002(1) -0.004(2) N
N3A 0.033(2) 0.024(2) 0.040(2) -0.006(2) 0.001(1) -0.002(2) N
C1A 0.039(2) 0.033(3) 0.052(2) 0.001(2) 0.008(2) 0.001(2) C
C2A 0.041(2) 0.043(3) 0.071(3) 0.007(2) 0.012(3) 0.008(3) C
C3A 0.037(2) 0.047(4) 0.077(4) 0.003(2) 0.001(3) 0.013(3) C
C4A 0.036(3) 0.041(3) 0.062(3) -0.004(2) -0.007(2) 0.009(2) C
C5A 0.034(2) 0.030(2) 0.046(2) -0.006(2) -0.004(1) 0.002(2) C
C6A 0.040(2) 0.029(2) 0.038(2) -0.008(2) -0.006(1) -0.001(2) C
C7A 0.055(3) 0.041(3) 0.040(3) -0.009(2) -0.012(2) -0.001(2) C
C8A 0.071(3) 0.048(3) 0.035(3) -0.006(2) -0.007(2) -0.005(2) C
C9A 0.064(3) 0.041(3) 0.035(3) -0.002(2) 0.003(1) -0.006(2) C
C10A 0.045(2) 0.029(2) 0.035(3) -0.005(2) 0.003(1) -0.004(2) C
C11A 0.040(2) 0.028(2) 0.041(3) -0.003(2) 0.006(1) -0.002(2) C
C12A 0.048(2) 0.039(3) 0.053(3) 0.004(2) 0.015(2) 0.000(2) C
C13A 0.042(2) 0.045(3) 0.068(4) 0.006(2) 0.015(2) 0.007(3) C
C14A 0.034(2) 0.041(2) 0.066(3) 0.000(2) 0.003(2) 0.008(2) C
C15A 0.033(2) 0.030(2) 0.049(2) -0.005(2) -0.002(2) 0.003(2) C
O1B 0.125(8) 0.067(5) 0.031(4) -0.002(5) -0.002(3) -0.003(1) O
N1B 0.033(2) 0.029(2) 0.039(2) -0.001(2) 0.001(2) -0.002(1) N
N2B 0.032(3) 0.031(2) 0.031(2) 0.001(2) 0.000(3) -0.001(1) N
N3B 0.031(3) 0.030(2) 0.037(2) -0.001(2) 0.003(2) -0.001(1) N
C1B 0.041(3) 0.031(2) 0.049(2) -0.004(2) -0.001(2) -0.005(2) C
C2B 0.051(4) 0.032(2) 0.065(3) -0.008(2) 0.002(3) -0.004(2) C
C3B 0.058(4) 0.034(2) 0.068(4) -0.009(2) 0.010(3) 0.004(2) C
C4B 0.057(4) 0.035(2) 0.052(3) -0.005(2) 0.010(3) 0.007(2) C
C5B 0.040(2) 0.031(2) 0.040(2) -0.001(2) 0.004(2) 0.002(1) C
C6B 0.044(3) 0.034(2) 0.033(3) 0.001(2) 0.002(3) 0.002(1) C
C7B 0.070(4) 0.044(2) 0.033(3) 0.000(2) 0.004(3) 0.004(1) C
C8B 0.082(5) 0.050(3) 0.031(3) -0.001(3) -0.002(3) -0.002(1) C
C9B 0.062(4) 0.043(2) 0.034(3) -0.001(2) -0.006(3) -0.006(1) C
C10B 0.038(3) 0.034(2) 0.034(3) 0.000(2) -0.003(3) -0.004(1) C
C11B 0.033(3) 0.031(2) 0.040(2) -0.002(2) -0.001(2) -0.004(1) C
C12B 0.043(3) 0.034(2) 0.053(3) -0.006(2) -0.004(2) -0.007(2) C
C13B 0.048(3) 0.033(2) 0.065(3) -0.009(2) 0.003(3) -0.004(2) C
C14B 0.051(3) 0.033(2) 0.059(3) -0.007(2) 0.010(3) 0.003(2) C
C15B 0.043(3) 0.032(2) 0.044(2) -0.003(2) 0.007(2) 0.003(2) C
B1A 0.080(8) 0.075(9) 0.035(8) 0.026(7) -0.005(4) -0.008(4) B
F1A 0.092(8) 0.119(9) 0.056(8) 0.027(6) 0.012(4) -0.020(5) F
F2A 0.115(8) 0.162(9) 0.075(9) -0.013(9) -0.026(6) -0.021(9) F
F3A 0.137(9) 0.087(9) 0.143(9) 0.057(9) -0.005(7) -0.011(5) F
F4A 0.127(9) 0.142(9) 0.048(7) 0.002(8) -0.003(6) 0.022(7) F
B1A' 0.081(8) 0.072(9) 0.032(8) 0.026(7) -0.004(4) -0.008(4) B
F1A' 0.107(9) 0.149(9) 0.068(8) 0.025(9) -0.032(6) 0.018(6) F
F2A' 0.133(9) 0.097(9) 0.082(8) 0.013(9) -0.001(6) -0.043(6) F
F3A' 0.102(9) 0.164(9) 0.071(9) 0.022(6) 0.025(5) -0.025(7) F
F4A' 0.131(9) 0.086(9) 0.090(9) 0.016(7) -0.011(6) 0.020(7) F
B1B 0.086(8) 0.073(4) 0.066(6) -0.010(4) -0.011(3) 0.003(2) B
F1B 0.173(8) 0.073(4) 0.064(5) -0.007(4) 0.016(5) 0.009(3) F
F2B 0.207(9) 0.091(4) 0.100(5) -0.032(5) -0.056(6) -0.008(4) F
F3B 0.126(7) 0.079(4) 0.070(6) 0.002(4) -0.026(4) 0.005(3) F
F4B 0.090(8) 0.139(8) 0.221(9) 0.009(5) 0.029(5) 0.008(6) F

loop_
_geom_angle_atom_site_label_1
_geom_angle_atom_site_label_2
_geom_angle_atom_site_label_3
_geom_angle
_geom_angle_site_symmetry_1
_geom_angle_site_symmetry_2
_geom_angle_site_symmetry_3
_geom_angle_publ_flag
N1A Ni N2A 77.9(2) 1_555 1_555 1_555 no
N1A Ni N3A 155.6(3) 1_555 1_555 1_555 no
N1A Ni N1B 92.2(2) 1_555 1_555 1_555 no
N1A Ni N2B 100.9(2) 1_555 1_555 1_555 no
N1A Ni N3B 90.5(2) 1_555 1_555 1_555 no
N2A Ni N3A 77.8(2) 1_555 1_555 1_555 no
N2A Ni N1B 102.3(2) 1_555 1_555 1_555 no
N2A Ni N2B 178.8(2) 1_555 1_555 1_555 no
N2A Ni N3B 102.1(2) 1_555 1_555 1_555 no
N3A Ni N1B 94.0(2) 1_555 1_555 1_555 no
N3A Ni N2B 103.4(2) 1_555 1_555 1_555 no
N3A Ni N3B 93.6(2) 1_555 1_555 1_555 no
N1B Ni N2B 77.7(2) 1_555 1_555 1_555 no
N1B Ni N3B 155.4(3) 1_555 1_555 1_555 no
N2B Ni N3B 77.8(2) 1_555 1_555 1_555 no
Ni N1A C1A 127.8(4) 1_555 1_555 1_555 no
Ni N1A C5A 113.6(4) 1_555 1_555 1_555 no
C1A N1A C5A 118.4(3) 1_555 1_555 1_555 no
Ni N2A C6A 119.6(4) 1_555 1_555 1_555 no
Ni N2A C10A 120.1(4) 1_555 1_555 1_555 no
C6A N2A C10A 120.1(6) 1_555 1_555 1_555 no
Ni N3A C11A 114.5(4) 1_555 1_555 1_555 no
Ni N3A C15A 127.1(4) 1_555 1_555 1_555 no
C11A N3A C15A 118.4(3) 1_555 1_555 1_555 no
N1A C1A C2A 122.7(4) 1_555 1_555 1_555 no
C1A C2A C3A 119.2(5) 1_555 1_555 1_555 no
C2A C3A C4A 118.7(5) 1_555 1_555 1_555 no
C3A C4A C5A 119.4(5) 1_555 1_555 1_555 no
N1A C5A C4A 121.6(5) 1_555 1_555 1_555 no
N1A C5A C6A 115.7(6) 1_555 1_555 1_555 no
C4A C5A C6A 122.6(6) 1_555 1_555 1_555 no
N2A C6A C5A 112.9(6) 1_555 1_555 1_555 no
N2A C6A C7A 121.1(5) 1_555 1_555 1_555 no
C5A C6A C7A 125.9(6) 1_555 1_555 1_555 no
C6A C7A C8A 118.9(5) 1_555 1_555 1_555 no
O1A C8A C7A 120.1(3) 1_555 1_555 1_555 no
O1A C8A C9A 120.1(3) 1_555 1_555 1_555 no
C7A C8A C9A 119.7(7) 1_555 1_555 1_555 no
C8A C9A C10A 118.9(5) 1_555 1_555 1_555 no
N2A C10A C9A 121.1(5) 1_555 1_555 1_555 no
N2A C10A C11A 112.8(6) 1_555 1_555 1_555 no
C9A C10A C11A 126.0(6) 1_555 1_555 1_555 no
N3A C11A C10A 114.6(6) 1_555 1_555 1_555 no
N3A C11A C12A 121.6(5) 1_555 1_555 1_555 no
C10A C11A C12A 123.7(6) 1_555 1_555 1_555 no
C11A C12A C13A 119.4(5) 1_555 1_555 1_555 no
C12A C13A C14A 118.7(5) 1_555 1_555 1_555 no
C13A C14A C15A 119.2(5) 1_555 1_555 1_555 no
N3A C15A C14A 122.7(4) 1_555 1_555 1_555 no
Ni N1B C1B 127.3(4) 1_555 1_555 1_555 no
Ni N1B C5B 114.2(4) 1_555 1_555 1_555 no
C1B N1B C5B 118.4(3) 1_555 1_555 1_555 no
Ni N2B C6B 119.8(4) 1_555 1_555 1_555 no
Ni N2B C10B 119.6(4) 1_555 1_555 1_555 no
C6B N2B C10B 120.1(6) 1_555 1_555 1_555 no
Ni N3B C11B 114.1(4) 1_555 1_555 1_555 no
Ni N3B C15B 127.5(4) 1_555 1_555 1_555 no
C11B N3B C15B 118.4(3) 1_555 1_555 1_555 no
N1B C1B C2B 122.7(4) 1_555 1_555 1_555 no
C1B C2B C3B 119.2(5) 1_555 1_555 1_555 no
C2B C3B C4B 118.7(5) 1_555 1_555 1_555 no
C3B C4B C5B 119.4(5) 1_555 1_555 1_555 no
N1B C5B C4B 121.6(5) 1_555 1_555 1_555 no
N1B C5B C6B 115.1(6) 1_555 1_555 1_555 no
C4B C5B C6B 123.3(6) 1_555 1_555 1_555 no
N2B C6B C5B 113.1(6) 1_555 1_555 1_555 no
N2B C6B C7B 121.1(5) 1_555 1_555 1_555 no
C5B C6B C7B 125.7(6) 1_555 1_555 1_555 no
C6B C7B C8B 118.9(5) 1_555 1_555 1_555 no
O1B C8B C7B 120.1(3) 1_555 1_555 1_555 no
O1B C8B C9B 120.1(3) 1_555 1_555 1_555 no
C7B C8B C9B 119.7(7) 1_555 1_555 1_555 no
C8B C9B C10B 118.9(5) 1_555 1_555 1_555 no
N2B C10B C9B 121.1(5) 1_555 1_555 1_555 no
N2B C10B C11B 113.5(6) 1_555 1_555 1_555 no
C9B C10B C11B 125.3(6) 1_555 1_555 1_555 no
N3B C11B C10B 114.6(6) 1_555 1_555 1_555 no
N3B C11B C12B 121.6(5) 1_555 1_555 1_555 no
C10B C11B C12B 123.7(6) 1_555 1_555 1_555 no
C11B C12B C13B 119.4(5) 1_555 1_555 1_555 no
C12B C13B C14B 118.7(5) 1_555 1_555 1_555 no
C13B C14B C15B 119.2(5) 1_555 1_555 1_555 no
N3B C15B C14B 122.7(4) 1_555 1_555 1_555 no
F1A B1A F2A 109.47(1) 1_555 1_555 1_555 no

loop_
_geom_bond_atom_site_label_1
_geom_bond_atom_site_label_2
_geom_bond_distance
_geom_bond_site_symmetry_1
_geom_bond_site_symmetry_2
_geom_bond_publ_flag
Ni N1A 2.114(5) 1_555 1_555 no
Ni N2A 1.985(5) 1_555 1_555 no
Ni N3A 2.116(5) 1_555 1_555 no
Ni N1B 2.112(5) 1_555 1_555 no
Ni N2B 1.984(5) 1_555 1_555 no
Ni N3B 2.122(5) 1_555 1_555 no
O1A C8A 1.347(8) 1_555 1_555 no
N1A C1A 1.345(5) 1_555 1_555 no
N1A C5A 1.346(6) 1_555 1_555 no
N2A C6A 1.345(5) 1_555 1_555 no
N2A C10A 1.345(5) 1_555 1_555 no
N3A C11A 1.346(6) 1_555 1_555 no
N3A C15A 1.345(5) 1_555 1_555 no
C1A C2A 1.383(6) 1_555 1_555 no
C2A C3A 1.374(7) 1_555 1_555 no
C3A C4A 1.388(7) 1_555 1_555 no
C4A C5A 1.391(7) 1_555 1_555 no
C5A C6A 1.467(8) 1_555 1_555 no
C6A C7A 1.386(7) 1_555 1_555 no
C7A C8A 1.381(6) 1_555 1_555 no
C8A C9A 1.381(6) 1_555 1_555 no
C9A C10A 1.386(7) 1_555 1_555 no
C10A C11A 1.493(8) 1_555 1_555 no
C11A C12A 1.391(7) 1_555 1_555 no
C12A C13A 1.388(7) 1_555 1_555 no
C13A C14A 1.374(7) 1_555 1_555 no
C14A C15A 1.383(6) 1_555 1_555 no
O1B C8B 1.347(8) 1_555 1_555 no
N1B C1B 1.345(5) 1_555 1_555 no
N1B C5B 1.346(6) 1_555 1_555 no
N2B C6B 1.345(5) 1_555 1_555 no
N2B C10B 1.345(5) 1_555 1_555 no
N3B C11B 1.346(6) 1_555 1_555 no
N3B C15B 1.345(5) 1_555 1_555 no
C1B C2B 1.383(6) 1_555 1_555 no
C2B C3B 1.374(7) 1_555 1_555 no
C3B C4B 1.388(7) 1_555 1_555 no
C4B C5B 1.391(7) 1_555 1_555 no
C5B C6B 1.472(9) 1_555 1_555 no
C6B C7B 1.386(7) 1_555 1_555 no
C7B C8B 1.381(6) 1_555 1_555 no
C8B C9B 1.381(6) 1_555 1_555 no
C9B C10B 1.386(7) 1_555 1_555 no
C10B C11B 1.482(8) 1_555 1_555 no
C11B C12B 1.391(7) 1_555 1_555 no
C12B C13B 1.388(7) 1_555 1_555 no
C13B C14B 1.374(7) 1_555 1_555 no
C14B C15B 1.383(6) 1_555 1_555 no
B1A F1A 1.361(3) 1_555 1_555 no
